data_1547442
loop_
_publ_author_name
'Anuradha R. Pallipurath'
'Jonathan M. Skelton'
'Mark R. Warren'
'Naghmeh Kamali'
'Patrick McArdle'
'Andrea Erxleben'

_publ_section_title
;
 Sulfamerazine: Understanding the Influence of Slip Planes in the
 Polymorphic Phase Transformation through X-Ray Crystallographic Studies
 and ab Initio Lattice Dynamics
;
_journal_name_full 'Molecular Pharmaceutics'
_journal_page_first 3735
_journal_page_last 3748
_journal_paper_doi 10.1021/acs.molpharmaceut.5b00504
_journal_volume 12
_journal_year 2015
_chemical_formula_moiety 'C11 H12 N4 O2 S'
_chemical_formula_sum 'C11 H12 N4 O2 S'
_chemical_formula_weight 264.31
_chemical_name_common Sulfamerazine
_chemical_name_systematic 4-amino-N-(4-methylpyrimidin-2-yl)
_space_group_IT_number 61
_space_group_name_Hall '-P 2ac 2ab'
_symmetry_cell_setting orthorhombic
_symmetry_space_group_name_Hall '-P 2ac 2ab'
_symmetry_space_group_name_H-M 'P b c a'
_atom_sites_solution_hydrogens geom
_atom_sites_solution_primary direct
_atom_sites_solution_secondary difmap
_cell_angle_alpha 90.00
_cell_angle_beta 90.00
_cell_angle_gamma 90.00
_cell_formula_units_Z 8
_cell_length_a 9.1070(3)
_cell_length_b 11.5902(3)
_cell_length_c 22.8593(6)
_cell_measurement_reflns_used 2359
_cell_measurement_temperature 195
_cell_measurement_theta_max 29.3520
_cell_measurement_theta_min 3.2550
_cell_volume 2412.84(12)
_computing_cell_refinement
;
CrysAlisPro, Agilent Technologies,
Version 1.171.37.34 (release 22-05-2014 CrysAlis171 .NET)
(compiled May 22 2014,16:03:01)
;
_computing_data_collection
;
CrysAlisPro, Agilent Technologies,
Version 1.171.37.34 (release 22-05-2014 CrysAlis171 .NET)
(compiled May 22 2014,16:03:01)
;
_computing_data_reduction
;
CrysAlisPro, Agilent Technologies,
Version 1.171.37.34 (release 22-05-2014 CrysAlis171 .NET)
(compiled May 22 2014,16:03:01)
;
_computing_molecular_graphics
;
 ORTEX, McArdle, P. (1995) J.Appl.Cryst.,28,65-65
;
_computing_publication_material
;
 Ciftab, G.M. Sheldrick, G.M. (2008) Acta Crystallogr.,D64,112-122
;
_computing_structure_refinement
;
 SHELXL-97/2, G.M. Sheldrick, G.M. (2008) Acta Crystallogr.,D64,112-122
;
_computing_structure_solution
;
 SHELXS-97, Sheldrick, G.M. (2008) Acta Crystallogr.,D64,112-122
;
_diffrn_ambient_temperature 195
_diffrn_measured_fraction_theta_full 0.916
_diffrn_measured_fraction_theta_max 0.916
_diffrn_measurement_details
;
#__ type_ start__ end____ width___ exp.time_
  1 omega  -60.00   60.00   1.0000    0.4000
omega____ theta____ kappa____ phi______ frames
    -       30.0000    0.0000    0.0000 120
 
;
_diffrn_measurement_device 'CrystalLogic Kappa (3 circle)'
_diffrn_measurement_device_type 'Rigaku Saturn724+ (2x2 bin mode)'
_diffrn_measurement_method
;
omega rotation with 1 degree frames
;
_diffrn_measurement_specimen_support 'MiTeGen loop'
_diffrn_orient_matrix_UB_11 0.0160755000
_diffrn_orient_matrix_UB_12 -0.0448817000
_diffrn_orient_matrix_UB_21 0.0295456000
_diffrn_orient_matrix_UB_22 -0.0306691000
_diffrn_orient_matrix_UB_23 0.0229734000
_diffrn_orient_matrix_UB_31 -0.0677578000
_diffrn_orient_matrix_UB_32 -0.0240205000
_diffrn_orient_matrix_UB_33 0.0056190000
_diffrn_radiation_monochromator 'double crystal Silicon 111'
_diffrn_radiation_source 'Diamond Light Source Beamline I19'
_diffrn_radiation_type Synchrotron
_diffrn_radiation_wavelength 0.68890
_diffrn_reflns_av_R_equivalents 0.0600
_diffrn_reflns_limit_h_max 10
_diffrn_reflns_limit_h_min -4
_diffrn_reflns_limit_k_max 2
_diffrn_reflns_limit_k_min -16
_diffrn_reflns_limit_l_max 32
_diffrn_reflns_limit_l_min -21
_diffrn_reflns_number 6243
_diffrn_reflns_theta_full 29.47
_diffrn_reflns_theta_max 29.4723
_diffrn_reflns_theta_min 1.73
_exptl_absorpt_coefficient_mu 0.268
_exptl_absorpt_correction_T_max 1.00000
_exptl_absorpt_correction_T_min 0.93262
_exptl_absorpt_correction_type multi-scan
_exptl_absorpt_process_details
;
CrysAlisPro, Agilent Technologies,
Version 1.171.36.28 (release 01-02-2013 CrysAlis171 .NET)
Empirical absorption correction using spherical harmonics,
implemented in SCALE3 ABSPACK scaling algorithm.
;
_exptl_crystal_colour Colourless
_exptl_crystal_density_diffrn 1.455
_exptl_crystal_density_method 'not measured'
_exptl_crystal_description Parallelepiped
_exptl_crystal_F_000 1104
_exptl_crystal_size_max 0.50
_exptl_crystal_size_mid 0.40
_exptl_crystal_size_min 0.20
_refine_diff_density_max 0.372
_refine_diff_density_min -0.482
_refine_diff_density_rms 0.084
_refine_ls_extinction_method none
_refine_ls_goodness_of_fit_ref 1.042
_refine_ls_hydrogen_treatment constr
_refine_ls_matrix_type full
_refine_ls_number_parameters 176
_refine_ls_number_reflns 3369
_refine_ls_number_restraints 0
_refine_ls_restrained_S_all 1.042
_refine_ls_R_factor_all 0.0932
_refine_ls_R_factor_gt 0.0613
_refine_ls_shift/su_max 0.000
_refine_ls_shift/su_mean 0.000
_refine_ls_structure_factor_coef Fsqd
_refine_ls_weighting_details 'calc w=1/[\s^2^(Fo^2^)+(0.0463P)^2^+1.4827P] where P=(Fo^2^+2Fc^2^)/3'
_refine_ls_weighting_scheme calc
_refine_ls_wR_factor_gt 0.1359
_refine_ls_wR_factor_ref 0.1578
_reflns_number_gt 2265
_reflns_number_total 3369
_reflns_threshold_expression >2sigma(I)
_cod_data_source_file Exp_Form-II2FSynchrotron_Form-II_195K.cif
_cod_data_source_block 195k_smz-f2_a
_cod_original_sg_symbol_H-M Pbca
_cod_database_code 1547442

loop_
_symmetry_equiv_pos_as_xyz
'x, y, z'
'-x+1/2, -y, z+1/2'
'-x, y+1/2, -z+1/2'
'x+1/2, -y+1/2, -z'
'-x, -y, -z'
'x-1/2, y, -z-1/2'
'x, -y-1/2, z-1/2'
'-x-1/2, y-1/2, z'

loop_
_atom_site_label
_atom_site_type_symbol
_atom_site_fract_x
_atom_site_fract_y
_atom_site_fract_z
_atom_site_U_iso_or_equiv
_atom_site_adp_type
_atom_site_occupancy
_atom_site_symmetry_multiplicity
_atom_site_calc_flag
_atom_site_refinement_flags
_atom_site_disorder_assembly
_atom_site_disorder_group
S1 S 0.33187(8) 0.34610(5) 0.38965(3) 0.02542(18) Uani 1 1 d . . .
O2 O 0.1966(2) 0.39705(17) 0.40959(9) 0.0313(5) Uani 1 1 d . . .
O1 O 0.3416(2) 0.22338(15) 0.38635(9) 0.0340(5) Uani 1 1 d . . .
N4 N 0.6664(3) 0.42628(19) 0.48537(10) 0.0290(5) Uani 1 1 d . . .
N3 N 0.6555(3) 0.28498(18) 0.40864(11) 0.0300(5) Uani 1 1 d . . .
N2 N 0.4516(3) 0.39487(19) 0.43722(11) 0.0287(5) Uani 1 1 d . . .
N1 N 0.4547(3) 0.5324(3) 0.15483(12) 0.0405(7) Uani 1 1 d . . .
C1 C 0.3750(3) 0.4034(2) 0.32143(12) 0.0255(5) Uani 1 1 d . . .
C2 C 0.4485(3) 0.3372(2) 0.28002(13) 0.0335(7) Uani 1 1 d . . .
H2 H 0.4787 0.2628 0.2893 0.044 Uiso 1 1 calc R . .
C3 C 0.4767(3) 0.3813(2) 0.22545(13) 0.0356(7) Uani 1 1 d . . .
H3 H 0.5268 0.3366 0.1982 0.046 Uiso 1 1 calc R . .
C4 C 0.4311(3) 0.4928(2) 0.21018(13) 0.0304(6) Uani 1 1 d . . .
C5 C 0.3577(3) 0.5593(2) 0.25263(14) 0.0328(6) Uani 1 1 d . . .
H5 H 0.3268 0.6336 0.2434 0.043 Uiso 1 1 calc R . .
C6 C 0.3312(3) 0.5158(2) 0.30752(12) 0.0273(6) Uani 1 1 d . . .
H6 H 0.2843 0.5610 0.3354 0.035 Uiso 1 1 calc R . .
C7 C 0.5983(3) 0.3659(2) 0.44322(11) 0.0244(5) Uani 1 1 d . . .
C8 C 0.8087(3) 0.4007(3) 0.49307(13) 0.0332(6) Uani 1 1 d . . .
H8 H 0.8612 0.4398 0.5218 0.043 Uiso 1 1 calc R . .
C9 C 0.8796(3) 0.3190(2) 0.46014(13) 0.0334(7) Uani 1 1 d . . .
H9 H 0.9786 0.3029 0.4659 0.043 Uiso 1 1 calc R . .
C10 C 0.7992(3) 0.2613(2) 0.41811(13) 0.0306(6) Uani 1 1 d . . .
C11 C 0.8661(4) 0.1680(3) 0.38126(15) 0.0438(8) Uani 1 1 d . . .
H11A H 0.8182 0.0960 0.3894 0.057 Uiso 1 1 calc R . .
H11B H 0.9688 0.1615 0.3902 0.057 Uiso 1 1 calc R . .
H11C H 0.8542 0.1869 0.3406 0.057 Uiso 1 1 calc R . .
H1N2 H 0.417(4) 0.445(3) 0.4587(14) 0.034(9) Uiso 1 1 d . . .
H1N1 H 0.514(3) 0.494(3) 0.1363(14) 0.031(9) Uiso 1 1 d . . .
H2N1 H 0.448(4) 0.598(3) 0.1479(16) 0.048(11) Uiso 1 1 d . . .

loop_
_atom_site_aniso_label
_atom_site_aniso_U_11
_atom_site_aniso_U_22
_atom_site_aniso_U_33
_atom_site_aniso_U_23
_atom_site_aniso_U_13
_atom_site_aniso_U_12
S1 0.0268(4) 0.0263(3) 0.0231(3) -0.0018(2) 0.0000(3) -0.0029(3)
O2 0.0233(11) 0.0420(10) 0.0286(10) -0.0004(9) -0.0003(8) -0.0007(8)
O1 0.0443(13) 0.0258(9) 0.0319(11) -0.0020(8) -0.0008(9) -0.0069(9)
N4 0.0247(14) 0.0337(11) 0.0288(12) -0.0019(10) -0.0039(10) 0.0015(9)
N3 0.0337(14) 0.0281(10) 0.0281(12) -0.0022(9) 0.0031(10) 0.0030(10)
N2 0.0251(14) 0.0298(11) 0.0311(13) -0.0089(10) -0.0028(10) 0.0031(9)
N1 0.054(2) 0.0353(13) 0.0322(14) 0.0035(11) 0.0153(13) 0.0036(13)
C1 0.0253(15) 0.0273(11) 0.0238(13) -0.0012(10) -0.0005(11) -0.0009(10)
C2 0.0410(18) 0.0279(12) 0.0317(15) -0.0012(11) 0.0019(13) 0.0077(12)
C3 0.0442(19) 0.0317(13) 0.0310(15) -0.0028(12) 0.0125(14) 0.0039(12)
C4 0.0324(16) 0.0305(12) 0.0282(14) 0.0014(11) 0.0036(12) -0.0041(11)
C5 0.0408(18) 0.0241(11) 0.0336(15) 0.0018(11) 0.0059(13) -0.0009(11)
C6 0.0300(16) 0.0252(11) 0.0267(13) -0.0036(10) 0.0031(12) 0.0011(10)
C7 0.0241(15) 0.0251(11) 0.0240(13) 0.0023(10) 0.0000(11) -0.0007(10)
C8 0.0273(16) 0.0430(15) 0.0291(15) 0.0015(12) -0.0046(12) 0.0000(12)
C9 0.0272(17) 0.0426(15) 0.0306(15) 0.0079(13) 0.0022(12) 0.0044(12)
C10 0.0316(16) 0.0296(12) 0.0305(15) 0.0069(11) 0.0080(12) 0.0071(11)
C11 0.038(2) 0.0435(16) 0.050(2) -0.0048(15) 0.0088(16) 0.0132(14)

loop_
_atom_type_symbol
_atom_type_description
_atom_type_scat_dispersion_real
_atom_type_scat_dispersion_imag
_atom_type_scat_source
C C 0.0033 0.0016 'International Tables Vol C Tables 4.2.6.8 and 6.1.1.4'
H H 0.0000 0.0000 'International Tables Vol C Tables 4.2.6.8 and 6.1.1.4'
N N 0.0061 0.0033 'International Tables Vol C Tables 4.2.6.8 and 6.1.1.4'
O O 0.0106 0.0060 'International Tables Vol C Tables 4.2.6.8 and 6.1.1.4'
S S 0.1246 0.1234 'International Tables Vol C Tables 4.2.6.8 and 6.1.1.4'

loop_
_geom_angle_atom_site_label_1
_geom_angle_atom_site_label_2
_geom_angle_atom_site_label_3
_geom_angle
_geom_angle_site_symmetry_1
_geom_angle_site_symmetry_3
O1 S1 O2 118.58(12) . .
O1 S1 N2 109.72(12) . .
O2 S1 N2 102.55(12) . .
O1 S1 C1 108.60(12) . .
O2 S1 C1 108.68(13) . .
N2 S1 C1 108.22(13) . .
C8 N4 C7 115.2(2) . .
C7 N3 C10 115.2(2) . .
C7 N2 S1 128.6(2) . .
C7 N2 H1N2 119(2) . .
S1 N2 H1N2 113(2) . .
C4 N1 H1N1 114(2) . .
C4 N1 H2N1 120(3) . .
H1N1 N1 H2N1 119(3) . .
C2 C1 C6 119.7(3) . .
C2 C1 S1 120.6(2) . .
C6 C1 S1 119.7(2) . .
C3 C2 C1 120.2(3) . .
C3 C2 H2 119.9 . .
C1 C2 H2 119.9 . .
C2 C3 C4 120.9(3) . .
C2 C3 H3 119.5 . .
C4 C3 H3 119.5 . .
N1 C4 C3 119.7(3) . .
N1 C4 C5 122.0(3) . .
C3 C4 C5 118.3(3) . .
C6 C5 C4 120.8(2) . .
C6 C5 H5 119.6 . .
C4 C5 H5 119.6 . .
C5 C6 C1 120.0(3) . .
C5 C6 H6 120.0 . .
C1 C6 H6 120.0 . .
N3 C7 N4 127.7(3) . .
N3 C7 N2 119.3(2) . .
N4 C7 N2 113.0(2) . .
N4 C8 C9 122.4(3) . .
N4 C8 H8 118.8 . .
C9 C8 H8 118.8 . .
C8 C9 C10 117.9(3) . .
C8 C9 H9 121.1 . .
C10 C9 H9 121.1 . .
N3 C10 C9 121.7(3) . .
N3 C10 C11 116.7(3) . .
C9 C10 C11 121.7(3) . .
C10 C11 H11A 109.5 . .
C10 C11 H11B 109.5 . .
H11A C11 H11B 109.5 . .
C10 C11 H11C 109.5 . .
H11A C11 H11C 109.5 . .
H11B C11 H11C 109.5 . .

loop_
_geom_bond_atom_site_label_1
_geom_bond_atom_site_label_2
_geom_bond_distance
_geom_bond_site_symmetry_2
S1 O1 1.4271(18) .
S1 O2 1.440(2) .
S1 N2 1.640(2) .
S1 C1 1.740(3) .
N4 C8 1.341(4) .
N4 C7 1.343(3) .
N3 C7 1.333(3) .
N3 C10 1.355(4) .
N2 C7 1.384(4) .
N2 H1N2 0.82(3) .
N1 C4 1.363(4) .
N1 H1N1 0.82(3) .
N1 H2N1 0.78(4) .
C1 C2 1.390(4) .
C1 C6 1.399(3) .
C2 C3 1.372(4) .
C2 H2 0.9300 .
C3 C4 1.401(4) .
C3 H3 0.9300 .
C4 C5 1.408(4) .
C5 C6 1.374(4) .
C5 H5 0.9300 .
C6 H6 0.9300 .
C8 C9 1.371(4) .
C8 H8 0.9300 .
C9 C10 1.380(4) .
C9 H9 0.9300 .
C10 C11 1.500(4) .
C11 H11A 0.9600 .
C11 H11B 0.9600 .
C11 H11C 0.9600 .

loop_
_geom_hbond_atom_site_label_D
_geom_hbond_atom_site_label_H
_geom_hbond_atom_site_label_A
_geom_hbond_distance_DH
_geom_hbond_distance_HA
_geom_hbond_distance_DA
_geom_hbond_angle_DHA
_geom_hbond_site_symmetry_A
C6 H6 O1 0.93 2.49 3.393(3) 163.3 8_665
C8 H8 O2 0.93 2.51 3.232(4) 134.4 5_666
C9 H9 O2 0.93 2.61 3.239(4) 125.8 1_655
N2 H1N2 N4 0.82(3) 2.11(3) 2.929(3) 179(3) 5_666
N1 H1N1 O2 0.82(3) 2.26(3) 3.080(4) 174(3) 6_656
N1 H2N1 O1 0.78(4) 2.53(4) 3.038(3) 124(3) 3_655
N1 H2N1 N3 0.78(4) 2.69(4) 3.418(4) 155(3) 3_655

loop_
_geom_torsion_atom_site_label_1
_geom_torsion_atom_site_label_2
_geom_torsion_atom_site_label_3
_geom_torsion_atom_site_label_4
_geom_torsion
_geom_torsion_site_symmetry_1
_geom_torsion_site_symmetry_2
_geom_torsion_site_symmetry_3
_geom_torsion_site_symmetry_4
O1 S1 N2 C7 46.5(3) . . . .
O2 S1 N2 C7 173.4(2) . . . .
C1 S1 N2 C7 -71.9(3) . . . .
O1 S1 C1 C2 -17.6(3) . . . .
O2 S1 C1 C2 -147.9(2) . . . .
N2 S1 C1 C2 101.5(3) . . . .
O1 S1 C1 C6 160.4(2) . . . .
O2 S1 C1 C6 30.1(3) . . . .
N2 S1 C1 C6 -80.5(2) . . . .
C6 C1 C2 C3 -0.7(5) . . . .
S1 C1 C2 C3 177.3(2) . . . .
C1 C2 C3 C4 -0.6(5) . . . .
C2 C3 C4 N1 -177.0(3) . . . .
C2 C3 C4 C5 1.1(5) . . . .
N1 C4 C5 C6 177.9(3) . . . .
C3 C4 C5 C6 -0.2(4) . . . .
C4 C5 C6 C1 -1.2(4) . . . .
C2 C1 C6 C5 1.6(4) . . . .
S1 C1 C6 C5 -176.4(2) . . . .
C10 N3 C7 N4 0.7(4) . . . .
C10 N3 C7 N2 -179.2(2) . . . .
C8 N4 C7 N3 -0.3(4) . . . .
C8 N4 C7 N2 179.6(2) . . . .
S1 N2 C7 N3 -2.9(4) . . . .
S1 N2 C7 N4 177.2(2) . . . .
C7 N4 C8 C9 0.2(4) . . . .
N4 C8 C9 C10 -0.5(4) . . . .
C7 N3 C10 C9 -1.0(4) . . . .
C7 N3 C10 C11 178.1(2) . . . .
C8 C9 C10 N3 1.0(4) . . . .
C8 C9 C10 C11 -178.1(3) . . . .
